data_9006147
loop_
_publ_author_name
'Salviulo, G.'
'Princivalle, F.'
'Demarchi, G.'
'Fabro, C.'

_publ_section_title
;
 Effects of Ca-Mg substitution in C2/c pyroxene structure on
 natural clinopyroxenes from spinel peridotite nodules (Pico Cabugi, Brazil)
 Sample: PC105
;
_journal_name_full 'Physics and Chemistry of Minerals'
_journal_page_first 213
_journal_page_last 219
_journal_volume 19
_journal_year 1992
_chemical_compound_source 'sample from Pico Cabugi, Brazil'
_chemical_formula_sum 'Al0.187 Ca0.712 Cr0.046 Fe0.11 Mg1.007 Mn0.003 Na0.048 O6 Si1.902 Ti0.003'
_chemical_name_mineral Diopside
_space_group_IT_number 15
_symmetry_space_group_name_Hall '-C 2yc'
_symmetry_space_group_name_H-M 'C 1 2/c 1'
_cell_angle_alpha 90
_cell_angle_beta 106.59
_cell_angle_gamma 90
_cell_length_a 9.712
_cell_length_b 8.878
_cell_length_c 5.262
_cell_formula_units_Z 4
_cell_volume 434.819
_database_code_amcsd 0007729
_exptl_crystal_density_diffrn 3.321
_cod_original_formula_sum 'Ca.712 Na.048 Mg1.007 Fe.11 Mn.003 Al.187 Ti.003 Cr.046 Si1.902 O6'
_cod_database_code 9006147

loop_
_space_group_symop_operation_xyz
x,y,z
1/2+x,1/2+y,z
x,-y,1/2+z
1/2+x,1/2-y,1/2+z
-x,y,1/2-z
1/2-x,1/2+y,1/2-z
-x,-y,-z
1/2-x,1/2-y,-z

loop_
_atom_site_label
_atom_site_fract_x
_atom_site_fract_y
_atom_site_fract_z
_atom_site_occupancy
_atom_site_U_iso_or_equiv
CaM2 0.00000 0.29610 0.25000 0.71200 0.01710
NaM2 0.00000 0.29610 0.25000 0.04800 0.01710
MgM2 0.00000 0.29610 0.25000 0.18800 0.01710
FeM2 0.00000 0.29610 0.25000 0.04900 0.01710
MnM2 0.00000 0.29610 0.25000 0.00300 0.01710
FeM2* 0.00000 0.21920 0.25000 0.01800 0.01874
MgM1 0.00000 0.90720 0.25000 0.81900 0.01089
FeM1 0.00000 0.90720 0.25000 0.04300 0.01089
AlM1 0.00000 0.90720 0.25000 0.08900 0.01089
TiM1 0.00000 0.90720 0.25000 0.00300 0.01089
CrM1 0.00000 0.90720 0.25000 0.04600 0.01089
SiT 0.28890 0.09270 0.23420 0.95100 0.01203
AlT 0.28890 0.09270 0.23420 0.04900 0.01203
O1 0.11580 0.08710 0.14130 1.00000 0.01330
O2 0.36400 0.25050 0.32600 1.00000 0.01811
O3 0.35180 0.01920 -0.00080 1.00000 0.01608

loop_
_cod_related_entry_id
_cod_related_entry_database
_cod_related_entry_code
1 AMCSD 0007729
